data_1575300
loop_
_publ_author_name
'Schwamm, Ryan J.'
'Bhide, Malavika A.'
'Nichol, Gary S.'
'Cowley, Michael J.'

_publ_section_title
;
 Reversible addition of ethene to gallium(i) monomers and dimers.
;
_journal_issue 29
_journal_name_full 'Chemical science'
_journal_page_first 13333
_journal_page_last 13344
_journal_paper_doi 10.1039/d4sc06894g
_journal_volume 16
_journal_year 2025
_chemical_absolute_configuration ad
_chemical_formula_moiety 'C70 H86 Ga2 N2 P2'
_chemical_formula_sum 'C70 H86 Ga2 N2 P2'
_chemical_formula_weight 1156.78
_space_group_crystal_system orthorhombic
_space_group_IT_number 29
_space_group_name_Hall 'P 2c -2ac'
_space_group_name_H-M_alt 'P c a 21'
_atom_sites_solution_hydrogens geom
_atom_sites_solution_primary dual
_audit_creation_date 2024-08-09
_audit_creation_method
;
Olex2 1.5-beta
(compiled 2024.02.16 svn.r378c4104 for OlexSys, GUI svn.r6928)
;
_audit_update_record
;
2024-09-16 deposited with the CCDC.	2025-04-10 downloaded from the CCDC.
;
_cell_angle_alpha 90
_cell_angle_beta 90
_cell_angle_gamma 90
_cell_formula_units_Z 4
_cell_length_a 14.02530(10)
_cell_length_b 16.50370(10)
_cell_length_c 26.14870(10)
_cell_measurement_reflns_used 60361
_cell_measurement_temperature 100.01(10)
_cell_measurement_theta_max 75.8510
_cell_measurement_theta_min 4.1190
_cell_volume 6052.62(6)
_computing_cell_refinement 'CrysAlisPro 1.171.41.123a (Rigaku OD, 2022)'
_computing_data_collection 'CrysAlisPro 1.171.41.123a (Rigaku OD, 2022)'
_computing_data_reduction 'CrysAlisPro 1.171.41.123a (Rigaku OD, 2022)'
_computing_molecular_graphics 'Olex2 1.5-beta (Dolomanov et al., 2009)'
_computing_publication_material 'Olex2 1.5-beta (Dolomanov et al., 2009)'
_computing_structure_refinement 'SHELXL 2018/3 (Sheldrick, 2015)'
_computing_structure_solution 'SHELXT 2018/2 (Sheldrick, 2018)'
_diffrn_ambient_temperature 100.15
_diffrn_detector_area_resol_mean 5.1574
_diffrn_detector_type Atlas
_diffrn_measured_fraction_theta_full 1.000
_diffrn_measured_fraction_theta_max 0.999
_diffrn_measurement_details
;
List of Runs (angles in degrees, time in seconds):

  # Type    Start    End  Width  t~exp~   \w     \q     \k     \f   Frames
#--------------------------------------------------------------------------
  1  \w   -112.00 -64.00   1.00    2.50    --  -41.67-146.00  12.00   48
  2  \w    -87.00  -6.00   1.00    2.50    --  -41.67 125.00-103.00   81
  3  \w   -102.00 -16.00   1.00    2.50    --  -41.67 146.00  63.00   86
  4  \w     27.00  97.00   1.00    2.50    --   41.67-125.00 178.00   70
  5  \w     37.00 110.00   1.00    2.50    --   41.67-146.00  12.00   73
  6  \w     85.00 169.00   1.00   10.00    --  111.00 146.00  63.00   84
  7  \w     39.00 112.00   1.00   10.00    --  111.00-125.00 178.00   73
  8  \w     97.00 178.00   1.00   10.00    --  111.00 125.00-103.00   81
  9  \w     83.00 115.00   1.00   10.00    --  111.00-146.00  12.00   32
 10  \w    -63.00  29.00   1.00    2.50    --  -41.67  38.00  30.00   92
 11  \w   -114.00 -19.00   1.00    2.50    --  -41.67 -38.00  60.00   95
 12  \w   -127.00 -39.00   1.00    2.50    --  -41.67-178.00  90.00   88
 13  \w    -24.00  31.00   1.00    2.50    --  -41.67  38.00  60.00   55
 14  \w     10.00  41.00   1.00    2.50    --   41.67  80.00  62.58   31
 15  \w     10.00  42.00   1.00    2.50    --   41.67  82.00-103.08   32
 16  \w     39.00  89.00   1.00   10.00    --  111.00 -77.00 150.00   50
 17  \w    131.00 158.00   1.00   10.00    --  111.00  30.00  90.00   27
 18  \w     59.00  84.00   1.00   10.00    --  111.00 -61.00 -30.00   25
 19  \w     32.00  59.00   1.00   10.00    --  111.00 -94.00 -60.00   27
 20  \w     62.00 107.00   1.00   10.00    --  111.00 -94.00 -60.00   45
 21  \w     70.00  97.00   1.00   10.00    --  111.00-125.00 150.00   27
 22  \w    104.00 129.00   1.00   10.00    --  111.00 -77.00 120.00   25
 23  \w     59.00 112.00   1.00   10.00    --  111.00-125.00 -60.00   53
 24  \w     47.00 104.00   1.00   10.00    --  111.00-125.00-120.00   57
 25  \w     88.00 126.00   1.00   10.00    --  111.00  30.00  90.00   38
 26  \w     87.00 178.00   1.00   10.00    --  111.00  30.00  30.00   91
 27  \w     85.00 133.00   1.00   10.00    --  111.00 -61.00  30.00   48
 28  \w     88.00 150.00   1.00   10.00    --  111.00  30.00-120.00   62
 29  \w     31.00  61.00   1.00   10.00    --  111.00 -94.00-120.00   30
 30  \w     46.00  78.00   1.00   10.00    --  111.00 -45.00 120.00   32
 31  \w     93.00 132.00   1.00   10.00    --  111.00 -45.00 120.00   39
 32  \w     61.00  99.00   1.00   10.00    --  111.00-125.00 120.00   38
 33  \w    107.00 142.00   1.00   10.00    --  111.00 125.00  90.00   35
 34  \w    109.00 160.00   1.00   10.00    --  111.00 125.00  60.00   51
 35  \w     51.00  85.00   1.00   10.00    --  111.00 -77.00 120.00   34
 36  \w     84.00 111.00   1.00   10.00    --  111.00-125.00 -30.00   27
 37  \w    110.00 152.00   1.00   10.00    --  111.00 125.00 150.00   42
 38  \w    153.00 178.00   1.00   10.00    --  111.00 125.00 -60.00   25
 39  \w     41.00  66.00   1.00   10.00    --  111.00-105.00-167.01   25
 40  \w     33.00 147.00   1.00   10.00    --  111.00 -19.00  -4.61  114
 41  \w     43.00  73.00   1.00   10.00    --  111.00 -61.00  30.00   30
 42  \w    104.00 131.00   1.00   10.00    --  111.00 -85.00 -83.99   27
 43  \w     85.00 112.00   1.00   10.00    --  111.00-125.00  30.00   27
 44  \w     34.00  68.00   1.00   10.00    --  111.00 -85.00 -83.99   34
 45  \w     87.00 152.00   1.00   10.00    --  111.00  66.00-108.84   65
 46  \w     82.00 136.00   1.00   10.00    --  111.00 -61.00 120.00   54
 47  \w     92.00 123.00   1.00   10.00    --  111.00-138.00 175.23   31
 48  \w     83.00 108.00   1.00   10.00    --  111.00-105.00-167.01   25
 49  \w     62.00 112.00   1.00   10.00    --  111.00-125.00   0.00   50
 50  \w     53.00  80.00   1.00   10.00    --  111.00-125.00  30.00   27
 51  \w     82.00 107.00   1.00   10.00    --  111.00 -94.00-120.00   25
 52  \w     31.00 102.00   1.00   10.00    --  111.00 -94.00   0.00   71
 53  \w     84.00 134.00   1.00   10.00    --  111.00  61.00 -60.00   50
 54  \w     53.00 113.00   1.00   10.00    --  111.00 -30.00  30.00   60
 55  \w     98.00 133.00   1.00   10.00    --  111.00 125.00  30.00   35
 56  \w    153.00 178.00   1.00   10.00    --  111.00 125.00  30.00   25
 57  \w     94.00 131.00   1.00   10.00    --  111.00  30.00 120.00   37
 58  \w     41.00 107.00   1.00   10.00    --  111.00 -94.00  30.00   66
 59  \w     41.00  66.00   1.00   10.00    --  111.00 -94.00 150.00   25
 60  \w     72.00 101.00   1.00   10.00    --  111.00 -94.00 150.00   29
 61  \w    104.00 134.00   1.00   10.00    --  111.00 125.00-120.00   30
 62  \w    103.00 128.00   1.00   10.00    --  111.00 -77.00 150.00   25
 63  \w    141.00 168.00   1.00   10.00    --  111.00  41.00   7.18   27
 64  \w     89.00 138.00   1.00   10.00    --  111.00 -61.00 -30.00   49
 65  \w     83.00 112.00   1.00   10.00    --  111.00-125.00  60.00   29
 66  \w    103.00 146.00   1.00   10.00    --  111.00  77.00-150.00   43
 67  \w     80.00 107.00   1.00   10.00    --  111.00 -94.00  60.00   27
 68  \w     80.00 134.00   1.00   10.00    --  111.00 -30.00 120.00   54
 69  \w     93.00 118.00   1.00   10.00    --  111.00  30.00 150.00   25
 70  \w    110.00 135.00   1.00   10.00    --  111.00 -45.00-180.00   25
 71  \w    103.00 130.00   1.00   10.00    --  111.00 -61.00-120.00   27
 72  \w     42.00  81.00   1.00   10.00    --  111.00 -61.00  90.00   39
 73  \w     75.00 102.00   1.00   10.00    --  111.00 -67.00 177.43   27
 74  \w     88.00 115.00   1.00   10.00    --  111.00 -77.00-120.00   27
 75  \w     45.00  72.00   1.00   10.00    --  111.00 -30.00 120.00   27
;
_diffrn_measurement_device 'four-circle diffractometer'
_diffrn_measurement_device_type 'Rigaku Oxford Diffraction SuperNova'
_diffrn_measurement_method '\w scans'
_diffrn_radiation_type CuK\a
_diffrn_radiation_wavelength 1.54184
_diffrn_reflns_av_R_equivalents 0.0791
_diffrn_reflns_av_unetI/netI 0.0427
_diffrn_reflns_Laue_measured_fraction_full 1.000
_diffrn_reflns_Laue_measured_fraction_max 0.999
_diffrn_reflns_limit_h_max 17
_diffrn_reflns_limit_h_min -17
_diffrn_reflns_limit_k_max 20
_diffrn_reflns_limit_k_min -20
_diffrn_reflns_limit_l_max 24
_diffrn_reflns_limit_l_min -32
_diffrn_reflns_number 126586
_diffrn_reflns_point_group_measured_fraction_full 0.892
_diffrn_reflns_point_group_measured_fraction_max 0.878
_diffrn_reflns_theta_full 67.684
_diffrn_reflns_theta_max 76.012
_diffrn_reflns_theta_min 3.380
_exptl_absorpt_coefficient_mu 1.906
_exptl_absorpt_correction_T_max 0.87460
_exptl_absorpt_correction_T_min 0.87460
_exptl_absorpt_correction_type sphere
_exptl_absorpt_process_details
;
CrysAlisPro 1.171.41.123a (Rigaku Oxford Diffraction, 2022)
Spherical absorption correction
using equivalent radius and absorption coefficient.
Empirical absorption correction using spherical harmonics,
implemented in SCALE3 ABSPACK scaling algorithm.
;
_exptl_crystal_colour colourless
_exptl_crystal_colour_primary colourless
_exptl_crystal_density_diffrn 1.269
_exptl_crystal_description rod
_exptl_crystal_F_000 2448
_exptl_crystal_size_max 0.3
_exptl_crystal_size_mid 0.05
_exptl_crystal_size_min 0.04
_exptl_crystal_size_rad 0.047
_refine_diff_density_max 4.018
_refine_diff_density_min -0.845
_refine_diff_density_rms 0.123
_refine_ls_abs_structure_details
;
 Refined as an inversion twin.
;
_refine_ls_abs_structure_Flack 0.50(3)
_refine_ls_extinction_method none
_refine_ls_goodness_of_fit_ref 1.042
_refine_ls_hydrogen_treatment constr
_refine_ls_matrix_type full
_refine_ls_number_parameters 704
_refine_ls_number_reflns 11105
_refine_ls_number_restraints 1
_refine_ls_restrained_S_all 1.042
_refine_ls_R_factor_all 0.0697
_refine_ls_R_factor_gt 0.0665
_refine_ls_shift/su_max 0.001
_refine_ls_shift/su_mean 0.000
_refine_ls_structure_factor_coef Fsqd
_refine_ls_weighting_details 'w=1/[\s^2^(Fo^2^)+(0.1409P)^2^+0.8918P] where P=(Fo^2^+2Fc^2^)/3'
_refine_ls_weighting_scheme calc
_refine_ls_wR_factor_gt 0.1649
_refine_ls_wR_factor_ref 0.1695
_reflns_Friedel_coverage 0.718
_reflns_Friedel_fraction_full 0.779
_reflns_Friedel_fraction_max 0.752
_reflns_number_gt 10449
_reflns_number_total 11105
_reflns_threshold_expression 'I > 2\s(I)'
_cod_data_source_file d4sc06894g3.cif
_cod_data_source_block mc22017_refinalized
_cod_database_code 1575300
_shelx_shelxl_version_number 2018/3
_shelx_space_group_comment
;
The symmetry employed for this shelxl refinement is uniquely defined
by the following loop, which should always be used as a source of
symmetry information in preference to the above space-group names.
They are only intended as comments.
;
_shelx_estimated_absorpt_t_max 0.928
_shelx_estimated_absorpt_t_min 0.599
_olex2_refinement_description
;
1. Twinned data refinement
 Scales: 0.50(3)
 0.50(3)
2. Fixed Uiso
 At 1.2 times of:
  All C(H) groups, All C(H,H) groups
 At 1.5 times of:
  All C(H,H,H) groups
3.a Ternary CH refined with riding coordinates:
 C2(H2), C5(H5), C36(H36), C39(H39)
3.b Secondary CH2 refined with riding coordinates:
 C3(H3A,H3B), C4(H4A,H4B), C6(H6A,H6B), C37(H37A,H37B), C38(H38A,H38B),
 C40(H40A,H40B), C69(H69A,H69B), C70(H70A,H70B)
3.c Aromatic/amide H refined with riding coordinates:
 C10(H10), C12(H12), C19(H19), C21(H21), C28(H28), C30(H30), C44(H44),
 C46(H46), C53(H53), C55(H55), C62(H62), C64(H64)
3.d Idealised Me refined as rotating group:
 C14(H14A,H14B,H14C), C15(H15A,H15B,H15C), C16(H16A,H16B,H16C), C23(H23A,H23B,
 H23C), C24(H24A,H24B,H24C), C25(H25A,H25B,H25C), C32(H32A,H32B,H32C), C33(H33A,
 H33B,H33C), C34(H34A,H34B,H34C), C48(H48A,H48B,H48C), C49(H49A,H49B,H49C),
 C50(H50A,H50B,H50C), C57(H57A,H57B,H57C), C58(H58A,H58B,H58C), C59(H59A,H59B,
 H59C), C66(H66A,H66B,H66C), C67(H67A,H67B,H67C), C68(H68A,H68B,H68C)
;
_olex2_diffrn_ambient_temperature_device 'Oxford Cryosystems Cryostream 700+'
_olex2_submission_special_instructions 'No special instructions were received'
_oxdiff_exptl_absorpt_empirical_details
;
Empirical correction (ABSPACK) includes:
- Absorption correction using spherical harmonics
- Frame scaling
;

loop_
_space_group_symop_operation_xyz
'x, y, z'
'-x, -y, z+1/2'
'x+1/2, -y, z'
'-x+1/2, y, z+1/2'

loop_
_atom_site_label
_atom_site_type_symbol
_atom_site_fract_x
_atom_site_fract_y
_atom_site_fract_z
_atom_site_U_iso_or_equiv
_atom_site_adp_type
_atom_site_occupancy
_atom_site_site_symmetry_order
_atom_site_calc_flag
_atom_site_refinement_flags_posn
_atom_site_refinement_flags_adp
_atom_site_refinement_flags_occupancy
_atom_site_disorder_assembly
_atom_site_disorder_group
Ga1 Ga 0.53602(4) 0.73538(3) 0.51673(2) 0.01769(17) Uani 1 1 d . . . . .
Ga2 Ga 0.70658(4) 0.73613(3) 0.48882(2) 0.01731(17) Uani 1 1 d . . . . .
P1 P 0.48124(9) 0.74328(7) 0.60670(5) 0.0167(3) Uani 1 1 d . . . . .
P2 P 0.76265(8) 0.74603(7) 0.39935(5) 0.0166(2) Uani 1 1 d . . . . .
N1 N 0.4040(3) 0.7712(2) 0.49980(18) 0.0184(9) Uani 1 1 d . . . . .
N2 N 0.8385(3) 0.7696(2) 0.50672(18) 0.0186(8) Uani 1 1 d . . . . .
C1 C 0.3414(4) 0.7664(3) 0.5391(2) 0.0172(10) Uani 1 1 d . . . . .
C2 C 0.2358(3) 0.7892(3) 0.5361(2) 0.0229(10) Uani 1 1 d . . . . .
H2 H 0.204151 0.781152 0.502184 0.027 Uiso 1 1 calc R U . . .
C3 C 0.2301(4) 0.8765(3) 0.5592(2) 0.0273(10) Uani 1 1 d . . . . .
H3A H 0.277953 0.912729 0.543398 0.033 Uiso 1 1 calc R U . . .
H3B H 0.165818 0.900086 0.554410 0.033 Uiso 1 1 calc R U . . .
C4 C 0.2518(4) 0.8629(4) 0.6166(2) 0.0289(11) Uani 1 1 d . . . . .
H4A H 0.196973 0.879004 0.638182 0.035 Uiso 1 1 calc R U . . .
H4B H 0.308847 0.893785 0.627401 0.035 Uiso 1 1 calc R U . . .
C5 C 0.2700(4) 0.7692(3) 0.6199(2) 0.0242(11) Uani 1 1 d . . . . .
H5 H 0.265863 0.744685 0.654798 0.029 Uiso 1 1 calc R U . . .
C6 C 0.1966(3) 0.7388(3) 0.5807(3) 0.0247(12) Uani 1 1 d . . . . .
H6A H 0.130455 0.753731 0.589940 0.030 Uiso 1 1 calc R U . . .
H6B H 0.201237 0.679793 0.574564 0.030 Uiso 1 1 calc R U . . .
C7 C 0.3608(3) 0.7511(3) 0.5900(2) 0.0189(10) Uani 1 1 d . . . . .
C8 C 0.5205(3) 0.6486(3) 0.63589(19) 0.0187(9) Uani 1 1 d . . . . .
C9 C 0.4629(3) 0.5801(3) 0.6452(2) 0.0231(10) Uani 1 1 d . . . . .
C10 C 0.5013(4) 0.5140(3) 0.6715(2) 0.0281(11) Uani 1 1 d . . . . .
H10 H 0.461273 0.469241 0.679158 0.034 Uiso 1 1 calc R U . . .
C11 C 0.5967(4) 0.5117(3) 0.6867(2) 0.0278(11) Uani 1 1 d . . . . .
C12 C 0.6544(4) 0.5781(3) 0.6746(2) 0.0241(10) Uani 1 1 d . . . . .
H12 H 0.719821 0.577010 0.684102 0.029 Uiso 1 1 calc R U . . .
C13 C 0.6191(3) 0.6453(3) 0.64917(18) 0.0216(9) Uani 1 1 d . . . . .
C14 C 0.3597(4) 0.5741(3) 0.6289(2) 0.0314(11) Uani 1 1 d . . . . .
H14A H 0.337447 0.518265 0.633418 0.047 Uiso 1 1 calc R U . . .
H14B H 0.354009 0.589506 0.592860 0.047 Uiso 1 1 calc R U . . .
H14C H 0.320917 0.610589 0.649900 0.047 Uiso 1 1 calc R U . . .
C15 C 0.6352(5) 0.4393(4) 0.7153(3) 0.0382(13) Uani 1 1 d . . . . .
H15A H 0.586524 0.419021 0.738959 0.057 Uiso 1 1 calc R U . . .
H15B H 0.692082 0.455185 0.734598 0.057 Uiso 1 1 calc R U . . .
H15C H 0.651960 0.396526 0.690874 0.057 Uiso 1 1 calc R U . . .
C16 C 0.6866(3) 0.7132(3) 0.6364(2) 0.0244(10) Uani 1 1 d . . . . .
H16A H 0.670464 0.761036 0.656831 0.037 Uiso 1 1 calc R U . . .
H16B H 0.681408 0.726340 0.599984 0.037 Uiso 1 1 calc R U . . .
H16C H 0.752079 0.696322 0.644140 0.037 Uiso 1 1 calc R U . . .
C17 C 0.5012(3) 0.8228(3) 0.65446(19) 0.0190(9) Uani 1 1 d . . . . .
C18 C 0.4899(3) 0.8088(3) 0.70789(19) 0.0210(9) Uani 1 1 d . . . . .
C19 C 0.5065(4) 0.8729(3) 0.7418(2) 0.0254(10) Uani 1 1 d . . . . .
H19 H 0.500452 0.863436 0.777495 0.030 Uiso 1 1 calc R U . . .
C20 C 0.5318(4) 0.9504(4) 0.7248(2) 0.0285(11) Uani 1 1 d . . . . .
C21 C 0.5390(3) 0.9638(3) 0.6726(3) 0.0263(11) Uani 1 1 d . . . . .
H21 H 0.554951 1.016371 0.660529 0.032 Uiso 1 1 calc R U . . .
C22 C 0.5234(3) 0.9014(3) 0.6373(2) 0.0223(10) Uani 1 1 d . . . . .
C23 C 0.4573(4) 0.7301(3) 0.7315(2) 0.0259(11) Uani 1 1 d . . . . .
H23A H 0.404620 0.707690 0.711289 0.039 Uiso 1 1 calc R U . . .
H23B H 0.435584 0.740015 0.766548 0.039 Uiso 1 1 calc R U . . .
H23C H 0.510365 0.691538 0.731898 0.039 Uiso 1 1 calc R U . . .
C24 C 0.5450(4) 1.0175(4) 0.7638(3) 0.0383(15) Uani 1 1 d . . . . .
H24A H 0.573348 1.064910 0.747157 0.057 Uiso 1 1 calc R U . . .
H24B H 0.587138 0.998668 0.791236 0.057 Uiso 1 1 calc R U . . .
H24C H 0.482894 1.032344 0.778290 0.057 Uiso 1 1 calc R U . . .
C25 C 0.5279(4) 0.9212(3) 0.5812(2) 0.0271(11) Uani 1 1 d . . . . .
H25A H 0.580576 0.891365 0.565338 0.041 Uiso 1 1 calc R U . . .
H25B H 0.538187 0.979545 0.576795 0.041 Uiso 1 1 calc R U . . .
H25C H 0.467728 0.905681 0.564793 0.041 Uiso 1 1 calc R U . . .
C26 C 0.3693(4) 0.7724(3) 0.4490(2) 0.0182(10) Uani 1 1 d . . . . .
C27 C 0.3843(3) 0.8420(3) 0.4181(2) 0.0218(9) Uani 1 1 d . . . . .
C28 C 0.3531(4) 0.8415(3) 0.3680(2) 0.0251(10) Uani 1 1 d . . . . .
H28 H 0.363894 0.887980 0.347401 0.030 Uiso 1 1 calc R U . . .
C29 C 0.3065(4) 0.7755(4) 0.3467(2) 0.0247(10) Uani 1 1 d . . . . .
C30 C 0.2910(3) 0.7070(3) 0.3777(2) 0.0235(10) Uani 1 1 d . . . . .
H30 H 0.258967 0.661319 0.363870 0.028 Uiso 1 1 calc R U . . .
C31 C 0.3216(3) 0.7050(3) 0.42823(19) 0.0200(9) Uani 1 1 d . . . . .
C32 C 0.4333(4) 0.9146(3) 0.4401(2) 0.0294(11) Uani 1 1 d . . . . .
H32A H 0.392179 0.939762 0.465940 0.044 Uiso 1 1 calc R U . . .
H32B H 0.446461 0.953773 0.412839 0.044 Uiso 1 1 calc R U . . .
H32C H 0.493429 0.897888 0.456045 0.044 Uiso 1 1 calc R U . . .
C33 C 0.2735(5) 0.7758(4) 0.2916(3) 0.0353(13) Uani 1 1 d . . . . .
H33A H 0.320035 0.804831 0.270532 0.053 Uiso 1 1 calc R U . . .
H33B H 0.211440 0.802929 0.289279 0.053 Uiso 1 1 calc R U . . .
H33C H 0.267476 0.719920 0.279408 0.053 Uiso 1 1 calc R U . . .
C34 C 0.3050(4) 0.6291(3) 0.4600(2) 0.0264(10) Uani 1 1 d . . . . .
H34A H 0.252938 0.638796 0.484252 0.040 Uiso 1 1 calc R U . . .
H34B H 0.363287 0.615656 0.478856 0.040 Uiso 1 1 calc R U . . .
H34C H 0.288051 0.583979 0.437413 0.040 Uiso 1 1 calc R U . . .
C35 C 0.9012(4) 0.7651(3) 0.4687(2) 0.0196(10) Uani 1 1 d . . . . .
C36 C 1.0075(3) 0.7869(3) 0.4717(2) 0.0219(9) Uani 1 1 d . . . . .
H36 H 1.038181 0.778096 0.505791 0.026 Uiso 1 1 calc R U . . .
C37 C 1.0157(4) 0.8737(3) 0.4500(2) 0.0268(10) Uani 1 1 d . . . . .
H37A H 1.080423 0.896087 0.455438 0.032 Uiso 1 1 calc R U . . .
H37B H 0.968301 0.910323 0.465841 0.032 Uiso 1 1 calc R U . . .
C38 C 0.9948(4) 0.8614(3) 0.3917(2) 0.0272(10) Uani 1 1 d . . . . .
H38A H 0.938620 0.893237 0.380714 0.033 Uiso 1 1 calc R U . . .
H38B H 1.050432 0.876686 0.370539 0.033 Uiso 1 1 calc R U . . .
C39 C 0.9750(4) 0.7695(3) 0.3886(2) 0.0218(10) Uani 1 1 d . . . . .
H39 H 0.978933 0.745586 0.353501 0.026 Uiso 1 1 calc R U . . .
C40 C 1.0491(4) 0.7368(4) 0.4274(3) 0.0272(12) Uani 1 1 d . . . . .
H40A H 1.044173 0.677608 0.432970 0.033 Uiso 1 1 calc R U . . .
H40B H 1.115461 0.752021 0.418742 0.033 Uiso 1 1 calc R U . . .
C41 C 0.8827(3) 0.7517(3) 0.4175(2) 0.0185(9) Uani 1 1 d . . . . .
C42 C 0.7206(3) 0.6520(3) 0.37054(19) 0.0203(9) Uani 1 1 d . . . . .
C43 C 0.7765(4) 0.5807(3) 0.3648(2) 0.0235(10) Uani 1 1 d . . . . .
C44 C 0.7365(4) 0.5133(3) 0.3406(2) 0.0261(10) Uani 1 1 d . . . . .
H44 H 0.774852 0.466487 0.335519 0.031 Uiso 1 1 calc R U . . .
C45 C 0.6422(4) 0.5124(3) 0.3236(2) 0.0264(11) Uani 1 1 d . . . . .
C46 C 0.5869(4) 0.5810(3) 0.3319(2) 0.0255(10) Uani 1 1 d . . . . .
H46 H 0.522045 0.580815 0.321324 0.031 Uiso 1 1 calc R U . . .
C47 C 0.6241(3) 0.6503(3) 0.35530(17) 0.0209(9) Uani 1 1 d . . . . .
C48 C 0.8786(4) 0.5731(3) 0.3827(2) 0.0311(11) Uani 1 1 d . . . . .
H48A H 0.918394 0.612336 0.364419 0.047 Uiso 1 1 calc R U . . .
H48B H 0.901721 0.518117 0.375792 0.047 Uiso 1 1 calc R U . . .
H48C H 0.881847 0.583808 0.419529 0.047 Uiso 1 1 calc R U . . .
C49 C 0.6008(5) 0.4389(4) 0.2983(3) 0.0384(13) Uani 1 1 d . . . . .
H49A H 0.597386 0.394449 0.323134 0.058 Uiso 1 1 calc R U . . .
H49B H 0.641392 0.422765 0.269571 0.058 Uiso 1 1 calc R U . . .
H49C H 0.536645 0.451361 0.285799 0.058 Uiso 1 1 calc R U . . .
C50 C 0.5581(4) 0.7224(3) 0.3621(2) 0.0254(10) Uani 1 1 d . . . . .
H50A H 0.568138 0.760911 0.334102 0.038 Uiso 1 1 calc R U . . .
H50B H 0.571819 0.748946 0.394804 0.038 Uiso 1 1 calc R U . . .
H50C H 0.491743 0.703800 0.361803 0.038 Uiso 1 1 calc R U . . .
C51 C 0.7462(3) 0.8237(3) 0.35004(19) 0.0190(8) Uani 1 1 d . . . . .
C52 C 0.7615(3) 0.8083(3) 0.2975(2) 0.0236(9) Uani 1 1 d . . . . .
C53 C 0.7489(4) 0.8702(3) 0.2621(2) 0.0265(10) Uani 1 1 d . . . . .
H53 H 0.758758 0.859040 0.226902 0.032 Uiso 1 1 calc R U . . .
C54 C 0.7223(3) 0.9483(3) 0.2767(2) 0.0258(10) Uani 1 1 d . . . . .
C55 C 0.7108(3) 0.9639(3) 0.3289(2) 0.0252(11) Uani 1 1 d . . . . .
H55 H 0.694045 1.017101 0.339540 0.030 Uiso 1 1 calc R U . . .
C56 C 0.7231(3) 0.9038(3) 0.3657(2) 0.0220(10) Uani 1 1 d . . . . .
C57 C 0.7955(4) 0.7276(3) 0.2766(2) 0.0264(12) Uani 1 1 d . . . . .
H57A H 0.839379 0.702487 0.301104 0.040 Uiso 1 1 calc R U . . .
H57B H 0.828405 0.736182 0.244019 0.040 Uiso 1 1 calc R U . . .
H57C H 0.740551 0.691846 0.271260 0.040 Uiso 1 1 calc R U . . .
C58 C 0.7101(4) 1.0121(4) 0.2369(3) 0.0350(13) Uani 1 1 d . . . . .
H58A H 0.647885 1.005588 0.220359 0.053 Uiso 1 1 calc R U . . .
H58B H 0.760710 1.006918 0.211264 0.053 Uiso 1 1 calc R U . . .
H58C H 0.713731 1.065645 0.252940 0.053 Uiso 1 1 calc R U . . .
C59 C 0.7155(4) 0.9255(3) 0.4218(2) 0.0297(11) Uani 1 1 d . . . . .
H59A H 0.704086 0.983798 0.425311 0.045 Uiso 1 1 calc R U . . .
H59B H 0.775065 0.911159 0.439253 0.045 Uiso 1 1 calc R U . . .
H59C H 0.662517 0.895509 0.437284 0.045 Uiso 1 1 calc R U . . .
C60 C 0.8741(4) 0.7700(3) 0.5580(2) 0.0193(10) Uani 1 1 d . . . . .
C61 C 0.8614(3) 0.8371(3) 0.58922(19) 0.0210(9) Uani 1 1 d . . . . .
C62 C 0.8949(3) 0.8359(3) 0.64001(19) 0.0244(10) Uani 1 1 d . . . . .
H62 H 0.885996 0.882262 0.661011 0.029 Uiso 1 1 calc R U . . .
C63 C 0.9406(4) 0.7687(3) 0.6599(2) 0.0247(11) Uani 1 1 d . . . . .
C64 C 0.9536(3) 0.7018(3) 0.6280(2) 0.0235(10) Uani 1 1 d . . . . .
H64 H 0.985867 0.655604 0.640951 0.028 Uiso 1 1 calc R U . . .
C65 C 0.9206(3) 0.7005(3) 0.57750(19) 0.0209(9) Uani 1 1 d . . . . .
C66 C 0.8120(4) 0.9125(3) 0.5692(2) 0.0286(11) Uani 1 1 d . . . . .
H66A H 0.850756 0.937051 0.542187 0.043 Uiso 1 1 calc R U . . .
H66B H 0.803850 0.951415 0.597236 0.043 Uiso 1 1 calc R U . . .
H66C H 0.749362 0.897835 0.555428 0.043 Uiso 1 1 calc R U . . .
C67 C 0.9760(5) 0.7667(4) 0.7146(3) 0.0368(15) Uani 1 1 d . . . . .
H67A H 0.952681 0.717513 0.731484 0.055 Uiso 1 1 calc R U . . .
H67B H 0.952339 0.814453 0.732930 0.055 Uiso 1 1 calc R U . . .
H67C H 1.045867 0.766871 0.714844 0.055 Uiso 1 1 calc R U . . .
C68 C 0.9352(4) 0.6253(3) 0.5458(2) 0.0270(10) Uani 1 1 d . . . . .
H68A H 0.877062 0.613697 0.526421 0.040 Uiso 1 1 calc R U . . .
H68B H 0.949731 0.579527 0.568389 0.040 Uiso 1 1 calc R U . . .
H68C H 0.988389 0.633834 0.522120 0.040 Uiso 1 1 calc R U . . .
C69 C 0.5658(3) 0.6181(3) 0.5013(2) 0.0236(10) Uani 1 1 d . . . . .
H69A H 0.538930 0.581615 0.527637 0.028 Uiso 1 1 calc R U . . .
H69B H 0.541116 0.602004 0.467270 0.028 Uiso 1 1 calc R U . . .
C70 C 0.6767(3) 0.6175(3) 0.5023(2) 0.0230(10) Uani 1 1 d . . . . .
H70A H 0.703226 0.582103 0.475278 0.028 Uiso 1 1 calc R U . . .
H70B H 0.701307 0.599820 0.536020 0.028 Uiso 1 1 calc R U . . .

loop_
_atom_site_aniso_label
_atom_site_aniso_U_11
_atom_site_aniso_U_22
_atom_site_aniso_U_33
_atom_site_aniso_U_23
_atom_site_aniso_U_13
_atom_site_aniso_U_12
Ga1 0.0129(3) 0.0203(3) 0.0199(3) -0.0007(3) 0.0020(2) -0.00104(18)
Ga2 0.0126(3) 0.0199(3) 0.0194(3) 0.0003(3) 0.0018(2) -0.00018(17)
P1 0.0130(5) 0.0176(5) 0.0195(6) -0.0015(5) 0.0016(5) -0.0020(4)
P2 0.0134(5) 0.0186(5) 0.0176(6) -0.0009(4) 0.0005(5) -0.0002(4)
N1 0.0126(17) 0.0211(18) 0.022(2) -0.0029(15) 0.0021(16) -0.0001(13)
N2 0.0156(18) 0.0220(19) 0.018(2) 0.0016(15) -0.0007(16) -0.0016(13)
C1 0.014(2) 0.019(2) 0.019(2) -0.0029(17) -0.0011(18) -0.0024(14)
C2 0.012(2) 0.032(3) 0.025(2) -0.004(2) -0.0014(17) 0.0019(18)
C3 0.026(2) 0.025(2) 0.031(3) -0.007(2) -0.002(2) 0.0077(19)
C4 0.023(2) 0.035(3) 0.029(3) -0.009(2) -0.001(2) 0.007(2)
C5 0.015(2) 0.036(3) 0.021(3) -0.002(2) 0.004(2) -0.0002(18)
C6 0.005(2) 0.036(3) 0.032(3) -0.003(2) 0.003(2) -0.0017(16)
C7 0.011(2) 0.023(2) 0.023(3) -0.0018(19) 0.0026(19) -0.0008(16)
C8 0.018(2) 0.019(2) 0.019(2) -0.0007(18) 0.0030(17) 0.0002(17)
C9 0.022(2) 0.022(2) 0.025(2) -0.002(2) 0.0034(18) -0.0037(18)
C10 0.032(3) 0.021(2) 0.031(3) 0.000(2) 0.003(2) -0.003(2)
C11 0.032(3) 0.024(2) 0.027(3) 0.001(2) 0.005(2) 0.003(2)
C12 0.023(2) 0.025(2) 0.024(2) -0.002(2) 0.0006(18) 0.0034(18)
C13 0.020(2) 0.025(2) 0.020(2) -0.0006(18) 0.0022(18) 0.0039(17)
C14 0.025(2) 0.023(2) 0.046(3) 0.002(2) -0.003(2) -0.0075(19)
C15 0.046(3) 0.025(3) 0.044(3) 0.005(2) -0.001(3) 0.008(2)
C16 0.0172(19) 0.029(2) 0.027(3) 0.000(2) 0.0000(18) -0.001(2)
C17 0.016(2) 0.016(2) 0.025(2) -0.0022(18) 0.0010(16) -0.0023(16)
C18 0.018(2) 0.025(2) 0.020(2) 0.0010(19) 0.0023(17) 0.0042(18)
C19 0.025(2) 0.030(3) 0.021(2) -0.005(2) -0.0040(18) 0.006(2)
C20 0.023(2) 0.026(3) 0.036(3) -0.008(2) -0.0074(19) 0.0026(18)
C21 0.019(2) 0.019(2) 0.041(3) -0.004(2) 0.0006(19) -0.0011(17)
C22 0.0171(19) 0.022(2) 0.028(3) -0.001(2) 0.0005(17) -0.0031(17)
C23 0.028(3) 0.025(3) 0.025(3) 0.004(2) 0.006(2) 0.0024(19)
C24 0.032(3) 0.035(3) 0.048(4) -0.022(3) -0.009(2) 0.004(2)
C25 0.028(2) 0.022(2) 0.031(3) 0.004(2) 0.002(2) -0.0035(18)
C26 0.014(2) 0.020(2) 0.020(3) -0.0027(17) -0.0022(19) 0.0008(16)
C27 0.0165(19) 0.023(2) 0.026(2) 0.0029(19) 0.0010(18) 0.0022(16)
C28 0.020(2) 0.026(2) 0.030(3) 0.008(2) -0.0004(18) 0.0015(18)
C29 0.018(2) 0.033(3) 0.023(3) -0.002(2) -0.001(2) 0.0023(19)
C30 0.016(2) 0.029(3) 0.025(3) -0.006(2) -0.0005(17) 0.0015(18)
C31 0.0135(18) 0.023(2) 0.023(2) -0.0021(19) -0.0008(17) -0.0005(17)
C32 0.033(3) 0.024(2) 0.032(3) 0.002(2) 0.001(2) -0.006(2)
C33 0.031(3) 0.050(4) 0.025(3) 0.003(3) -0.006(2) -0.003(2)
C34 0.028(2) 0.024(2) 0.027(3) -0.007(2) -0.0013(19) -0.0042(18)
C35 0.013(2) 0.015(2) 0.031(3) 0.0055(18) 0.0008(19) 0.0018(15)
C36 0.013(2) 0.028(2) 0.024(2) 0.003(2) 0.0028(18) -0.0010(18)
C37 0.024(2) 0.032(3) 0.025(3) 0.004(2) -0.002(2) -0.011(2)
C38 0.023(2) 0.033(3) 0.025(3) 0.008(2) 0.0014(19) -0.008(2)
C39 0.015(2) 0.032(3) 0.019(3) -0.0005(19) 0.0020(18) -0.0008(16)
C40 0.015(2) 0.037(3) 0.030(3) 0.001(2) 0.002(2) 0.0025(18)
C41 0.011(2) 0.021(2) 0.023(3) 0.0011(18) 0.002(2) -0.0019(16)
C42 0.022(2) 0.023(2) 0.016(2) 0.0024(19) 0.0031(16) -0.0025(17)
C43 0.026(2) 0.020(2) 0.025(2) 0.0006(19) 0.0027(19) -0.0022(18)
C44 0.032(2) 0.023(2) 0.023(2) 0.000(2) 0.003(2) -0.0032(19)
C45 0.035(3) 0.022(2) 0.022(2) -0.0015(19) -0.0023(19) -0.010(2)
C46 0.024(2) 0.029(3) 0.023(2) -0.002(2) -0.0011(18) -0.0051(19)
C47 0.021(2) 0.024(2) 0.017(2) 0.0010(17) 0.0016(17) -0.0022(17)
C48 0.022(2) 0.024(2) 0.047(3) -0.004(2) -0.001(2) 0.0067(18)
C49 0.043(3) 0.026(3) 0.046(3) -0.013(3) 0.000(3) -0.009(2)
C50 0.014(2) 0.032(2) 0.030(3) -0.004(2) -0.0038(19) -0.0021(19)
C51 0.0167(19) 0.021(2) 0.019(2) 0.0008(18) -0.0005(16) -0.0014(17)
C52 0.022(2) 0.025(2) 0.024(2) 0.003(2) -0.0010(18) -0.0008(18)
C53 0.027(2) 0.025(2) 0.027(2) 0.005(2) -0.0026(19) -0.003(2)
C54 0.020(2) 0.028(3) 0.029(3) 0.006(2) -0.0042(18) -0.0031(18)
C55 0.021(2) 0.019(2) 0.036(3) 0.002(2) -0.0006(18) -0.0006(17)
C56 0.0160(19) 0.020(2) 0.030(3) 0.000(2) -0.0018(18) 0.0001(17)
C57 0.033(3) 0.025(3) 0.022(3) 0.001(2) 0.005(2) 0.0018(19)
C58 0.033(3) 0.031(3) 0.041(3) 0.010(3) -0.010(2) -0.001(2)
C59 0.034(3) 0.025(3) 0.030(3) -0.005(2) 0.003(2) 0.004(2)
C60 0.013(2) 0.021(2) 0.024(3) 0.0010(18) 0.002(2) -0.0026(16)
C61 0.0185(19) 0.022(2) 0.023(2) 0.0020(18) 0.0016(17) -0.0017(16)
C62 0.022(2) 0.030(2) 0.021(2) -0.004(2) -0.0003(18) -0.0035(19)
C63 0.019(3) 0.035(3) 0.020(3) 0.0012(19) -0.004(2) -0.0033(19)
C64 0.019(2) 0.027(2) 0.024(2) 0.009(2) -0.0009(18) -0.0013(18)
C65 0.0171(19) 0.023(2) 0.022(2) 0.0035(19) 0.0025(18) -0.0010(17)
C66 0.031(2) 0.021(2) 0.034(3) 0.001(2) -0.002(2) 0.005(2)
C67 0.034(3) 0.052(4) 0.025(3) -0.007(3) -0.014(3) 0.003(2)
C68 0.032(2) 0.021(2) 0.028(3) -0.002(2) -0.002(2) 0.0047(19)
C69 0.020(2) 0.023(2) 0.027(2) -0.0033(18) 0.0046(18) -0.0035(17)
C70 0.019(2) 0.020(2) 0.030(3) 0.0007(18) 0.0015(18) 0.0005(17)

loop_
_atom_type_symbol
_atom_type_description
_atom_type_scat_dispersion_real
_atom_type_scat_dispersion_imag
_atom_type_scat_source
C C 0.0181 0.0091 'International Tables Vol C Tables 4.2.6.8 and 6.1.1.4'
H H 0.0000 0.0000 'International Tables Vol C Tables 4.2.6.8 and 6.1.1.4'
N N 0.0311 0.0180 'International Tables Vol C Tables 4.2.6.8 and 6.1.1.4'
P P 0.2955 0.4335 'International Tables Vol C Tables 4.2.6.8 and 6.1.1.4'
Ga Ga -1.2846 0.7763 'International Tables Vol C Tables 4.2.6.8 and 6.1.1.4'

loop_
_exptl_crystal_face_index_h
_exptl_crystal_face_index_k
_exptl_crystal_face_index_l
_exptl_crystal_face_perp_dist
0 0 -1 0.1447
0 0 1 0.1547
0 1 0 0.0313
0 -1 0 0.0214
-1 0 0 0.0165
1 -1 0 0.0248
-1 1 0 0.0167
2 1 0 0.0181

loop_
_geom_angle_atom_site_label_1
_geom_angle_atom_site_label_2
_geom_angle_atom_site_label_3
_geom_angle
_geom_angle_site_symmetry_1
_geom_angle_site_symmetry_3
_geom_angle_publ_flag
P1 Ga1 Ga2 124.98(4) . . ?
N1 Ga1 Ga2 145.30(14) . . ?
N1 Ga1 P1 84.68(14) . . ?
N1 Ga1 C69 115.56(19) . . ?
C69 Ga1 Ga2 75.45(14) . . ?
C69 Ga1 P1 107.72(15) . . ?
P2 Ga2 Ga1 125.47(4) . . ?
N2 Ga2 Ga1 145.42(14) . . ?
N2 Ga2 P2 84.74(14) . . ?
N2 Ga2 C70 114.77(18) . . ?
C70 Ga2 Ga1 75.37(14) . . ?
C70 Ga2 P2 107.07(15) . . ?
C7 P1 Ga1 93.82(19) . . ?
C7 P1 C8 117.3(2) . . ?
C7 P1 C17 105.3(2) . . ?
C8 P1 Ga1 104.97(16) . . ?
C8 P1 C17 106.4(2) . . ?
C17 P1 Ga1 129.59(16) . . ?
C41 P2 Ga2 92.99(19) . . ?
C41 P2 C42 117.9(2) . . ?
C41 P2 C51 106.0(2) . . ?
C42 P2 Ga2 103.41(16) . . ?
C42 P2 C51 105.3(2) . . ?
C51 P2 Ga2 132.20(16) . . ?
C1 N1 Ga1 114.6(4) . . ?
C1 N1 C26 119.4(4) . . ?
C26 N1 Ga1 122.2(3) . . ?
C35 N2 Ga2 115.1(4) . . ?
C35 N2 C60 118.1(4) . . ?
C60 N2 Ga2 123.1(3) . . ?
N1 C1 C2 125.0(5) . . ?
N1 C1 C7 127.9(5) . . ?
C7 C1 C2 106.6(4) . . ?
C1 C2 H2 116.3 . . ?
C1 C2 C3 104.8(4) . . ?
C1 C2 C6 100.0(4) . . ?
C3 C2 H2 116.3 . . ?
C6 C2 H2 116.3 . . ?
C6 C2 C3 100.7(4) . . ?
C2 C3 H3A 111.1 . . ?
C2 C3 H3B 111.1 . . ?
H3A C3 H3B 109.0 . . ?
C4 C3 C2 103.4(4) . . ?
C4 C3 H3A 111.1 . . ?
C4 C3 H3B 111.1 . . ?
C3 C4 H4A 111.1 . . ?
C3 C4 H4B 111.1 . . ?
C3 C4 C5 103.2(4) . . ?
H4A C4 H4B 109.1 . . ?
C5 C4 H4A 111.1 . . ?
C5 C4 H4B 111.1 . . ?
C4 C5 H5 116.0 . . ?
C6 C5 C4 100.1(4) . . ?
C6 C5 H5 116.0 . . ?
C7 C5 C4 107.5(4) . . ?
C7 C5 H5 116.0 . . ?
C7 C5 C6 98.9(4) . . ?
C2 C6 H6A 112.7 . . ?
C2 C6 H6B 112.7 . . ?
C5 C6 C2 95.2(4) . . ?
C5 C6 H6A 112.7 . . ?
C5 C6 H6B 112.7 . . ?
H6A C6 H6B 110.2 . . ?
C1 C7 P1 116.4(4) . . ?
C1 C7 C5 107.0(4) . . ?
C5 C7 P1 133.9(4) . . ?
C9 C8 P1 125.8(4) . . ?
C9 C8 C13 118.9(5) . . ?
C13 C8 P1 115.2(4) . . ?
C8 C9 C14 123.5(5) . . ?
C10 C9 C8 119.3(5) . . ?
C10 C9 C14 117.2(5) . . ?
C9 C10 H10 118.9 . . ?
C9 C10 C11 122.1(5) . . ?
C11 C10 H10 118.9 . . ?
C10 C11 C12 117.9(5) . . ?
C10 C11 C15 120.4(5) . . ?
C12 C11 C15 121.7(5) . . ?
C11 C12 H12 119.0 . . ?
C13 C12 C11 121.9(5) . . ?
C13 C12 H12 119.0 . . ?
C8 C13 C16 121.9(4) . . ?
C12 C13 C8 119.6(5) . . ?
C12 C13 C16 118.5(4) . . ?
C9 C14 H14A 109.5 . . ?
C9 C14 H14B 109.5 . . ?
C9 C14 H14C 109.5 . . ?
H14A C14 H14B 109.5 . . ?
H14A C14 H14C 109.5 . . ?
H14B C14 H14C 109.5 . . ?
C11 C15 H15A 109.5 . . ?
C11 C15 H15B 109.5 . . ?
C11 C15 H15C 109.5 . . ?
H15A C15 H15B 109.5 . . ?
H15A C15 H15C 109.5 . . ?
H15B C15 H15C 109.5 . . ?
C13 C16 H16A 109.5 . . ?
C13 C16 H16B 109.5 . . ?
C13 C16 H16C 109.5 . . ?
H16A C16 H16B 109.5 . . ?
H16A C16 H16C 109.5 . . ?
H16B C16 H16C 109.5 . . ?
C18 C17 P1 122.4(4) . . ?
C22 C17 P1 118.5(4) . . ?
C22 C17 C18 119.1(5) . . ?
C17 C18 C23 125.0(5) . . ?
C19 C18 C17 118.7(5) . . ?
C19 C18 C23 116.2(5) . . ?
C18 C19 H19 118.9 . . ?
C20 C19 C18 122.1(5) . . ?
C20 C19 H19 118.9 . . ?
C19 C20 C24 119.0(6) . . ?
C21 C20 C19 118.5(5) . . ?
C21 C20 C24 122.4(6) . . ?
C20 C21 H21 119.3 . . ?
C20 C21 C22 121.3(5) . . ?
C22 C21 H21 119.3 . . ?
C17 C22 C25 121.3(5) . . ?
C21 C22 C17 120.2(5) . . ?
C21 C22 C25 118.4(5) . . ?
C18 C23 H23A 109.5 . . ?
C18 C23 H23B 109.5 . . ?
C18 C23 H23C 109.5 . . ?
H23A C23 H23B 109.5 . . ?
H23A C23 H23C 109.5 . . ?
H23B C23 H23C 109.5 . . ?
C20 C24 H24A 109.5 . . ?
C20 C24 H24B 109.5 . . ?
C20 C24 H24C 109.5 . . ?
H24A C24 H24B 109.5 . . ?
H24A C24 H24C 109.5 . . ?
H24B C24 H24C 109.5 . . ?
C22 C25 H25A 109.5 . . ?
C22 C25 H25B 109.5 . . ?
C22 C25 H25C 109.5 . . ?
H25A C25 H25B 109.5 . . ?
H25A C25 H25C 109.5 . . ?
H25B C25 H25C 109.5 . . ?
N1 C26 C27 119.6(4) . . ?
C31 C26 N1 121.0(5) . . ?
C31 C26 C27 119.4(5) . . ?
C26 C27 C32 119.7(5) . . ?
C28 C27 C26 119.2(5) . . ?
C28 C27 C32 121.1(5) . . ?
C27 C28 H28 118.8 . . ?
C27 C28 C29 122.4(5) . . ?
C29 C28 H28 118.8 . . ?
C28 C29 C30 118.2(5) . . ?
C28 C29 C33 121.6(6) . . ?
C30 C29 C33 120.3(5) . . ?
C29 C30 H30 119.4 . . ?
C31 C30 C29 121.3(5) . . ?
C31 C30 H30 119.4 . . ?
C26 C31 C34 120.9(4) . . ?
C30 C31 C26 119.7(5) . . ?
C30 C31 C34 119.5(4) . . ?
C27 C32 H32A 109.5 . . ?
C27 C32 H32B 109.5 . . ?
C27 C32 H32C 109.5 . . ?
H32A C32 H32B 109.5 . . ?
H32A C32 H32C 109.5 . . ?
H32B C32 H32C 109.5 . . ?
C29 C33 H33A 109.5 . . ?
C29 C33 H33B 109.5 . . ?
C29 C33 H33C 109.5 . . ?
H33A C33 H33B 109.5 . . ?
H33A C33 H33C 109.5 . . ?
H33B C33 H33C 109.5 . . ?
C31 C34 H34A 109.5 . . ?
C31 C34 H34B 109.5 . . ?
C31 C34 H34C 109.5 . . ?
H34A C34 H34B 109.5 . . ?
H34A C34 H34C 109.5 . . ?
H34B C34 H34C 109.5 . . ?
N2 C35 C36 126.2(5) . . ?
N2 C35 C41 127.6(5) . . ?
C41 C35 C36 105.7(5) . . ?
C35 C36 H36 115.5 . . ?
C35 C36 C37 105.7(4) . . ?
C35 C36 C40 101.8(4) . . ?
C37 C36 H36 115.5 . . ?
C40 C36 H36 115.5 . . ?
C40 C36 C37 101.1(4) . . ?
C36 C37 H37A 111.2 . . ?
C36 C37 H37B 111.2 . . ?
C36 C37 C38 102.9(4) . . ?
H37A C37 H37B 109.1 . . ?
C38 C37 H37A 111.2 . . ?
C38 C37 H37B 111.2 . . ?
C37 C38 H38A 111.3 . . ?
C37 C38 H38B 111.3 . . ?
H38A C38 H38B 109.2 . . ?
C39 C38 C37 102.3(4) . . ?
C39 C38 H38A 111.3 . . ?
C39 C38 H38B 111.3 . . ?
C38 C39 H39 115.2 . . ?
C38 C39 C40 100.7(4) . . ?
C40 C39 H39 115.2 . . ?
C41 C39 C38 108.4(4) . . ?
C41 C39 H39 115.2 . . ?
C41 C39 C40 100.2(4) . . ?
C36 C40 C39 93.0(4) . . ?
C36 C40 H40A 113.1 . . ?
C36 C40 H40B 113.1 . . ?
C39 C40 H40A 113.1 . . ?
C39 C40 H40B 113.1 . . ?
H40A C40 H40B 110.5 . . ?
C35 C41 P2 116.9(4) . . ?
C35 C41 C39 106.9(4) . . ?
C39 C41 P2 133.6(4) . . ?
C43 C42 P2 124.7(4) . . ?
C47 C42 P2 116.3(4) . . ?
C47 C42 C43 118.8(5) . . ?
C42 C43 C48 123.9(5) . . ?
C44 C43 C42 119.1(5) . . ?
C44 C43 C48 117.0(5) . . ?
C43 C44 H44 118.9 . . ?
C45 C44 C43 122.2(5) . . ?
C45 C44 H44 118.9 . . ?
C44 C45 C49 121.1(5) . . ?
C46 C45 C44 118.1(5) . . ?
C46 C45 C49 120.8(5) . . ?
C45 C46 H46 119.1 . . ?
C45 C46 C47 121.8(5) . . ?
C47 C46 H46 119.1 . . ?
C42 C47 C50 122.4(5) . . ?
C46 C47 C42 119.8(5) . . ?
C46 C47 C50 117.7(4) . . ?
C43 C48 H48A 109.5 . . ?
C43 C48 H48B 109.5 . . ?
C43 C48 H48C 109.5 . . ?
H48A C48 H48B 109.5 . . ?
H48A C48 H48C 109.5 . . ?
H48B C48 H48C 109.5 . . ?
C45 C49 H49A 109.5 . . ?
C45 C49 H49B 109.5 . . ?
C45 C49 H49C 109.5 . . ?
H49A C49 H49B 109.5 . . ?
H49A C49 H49C 109.5 . . ?
H49B C49 H49C 109.5 . . ?
C47 C50 H50A 109.5 . . ?
C47 C50 H50B 109.5 . . ?
C47 C50 H50C 109.5 . . ?
H50A C50 H50B 109.5 . . ?
H50A C50 H50C 109.5 . . ?
H50B C50 H50C 109.5 . . ?
C52 C51 P2 122.6(4) . . ?
C52 C51 C56 118.8(4) . . ?
C56 C51 P2 118.4(4) . . ?
C51 C52 C57 123.7(5) . . ?
C53 C52 C51 119.7(5) . . ?
C53 C52 C57 116.6(5) . . ?
C52 C53 H53 118.9 . . ?
C52 C53 C54 122.2(5) . . ?
C54 C53 H53 118.9 . . ?
C53 C54 C55 117.9(5) . . ?
C53 C54 C58 119.6(5) . . ?
C55 C54 C58 122.5(6) . . ?
C54 C55 H55 119.0 . . ?
C56 C55 C54 121.9(5) . . ?
C56 C55 H55 119.0 . . ?
C51 C56 C59 121.0(5) . . ?
C55 C56 C51 119.4(5) . . ?
C55 C56 C59 119.5(5) . . ?
C52 C57 H57A 109.5 . . ?
C52 C57 H57B 109.5 . . ?
C52 C57 H57C 109.5 . . ?
H57A C57 H57B 109.5 . . ?
H57A C57 H57C 109.5 . . ?
H57B C57 H57C 109.5 . . ?
C54 C58 H58A 109.5 . . ?
C54 C58 H58B 109.5 . . ?
C54 C58 H58C 109.5 . . ?
H58A C58 H58B 109.5 . . ?
H58A C58 H58C 109.5 . . ?
H58B C58 H58C 109.5 . . ?
C56 C59 H59A 109.5 . . ?
C56 C59 H59B 109.5 . . ?
C56 C59 H59C 109.5 . . ?
H59A C59 H59B 109.5 . . ?
H59A C59 H59C 109.5 . . ?
H59B C59 H59C 109.5 . . ?
C61 C60 N2 120.7(5) . . ?
C61 C60 C65 119.7(5) . . ?
C65 C60 N2 119.7(5) . . ?
C60 C61 C62 120.0(5) . . ?
C60 C61 C66 120.7(5) . . ?
C62 C61 C66 119.2(5) . . ?
C61 C62 H62 119.3 . . ?
C63 C62 C61 121.4(5) . . ?
C63 C62 H62 119.3 . . ?
C62 C63 C64 118.0(5) . . ?
C62 C63 C67 121.6(5) . . ?
C64 C63 C67 120.4(5) . . ?
C63 C64 H64 118.9 . . ?
C63 C64 C65 122.3(5) . . ?
C65 C64 H64 118.9 . . ?
C60 C65 C68 122.2(5) . . ?
C64 C65 C60 118.7(5) . . ?
C64 C65 C68 119.1(5) . . ?
C61 C66 H66A 109.5 . . ?
C61 C66 H66B 109.5 . . ?
C61 C66 H66C 109.5 . . ?
H66A C66 H66B 109.5 . . ?
H66A C66 H66C 109.5 . . ?
H66B C66 H66C 109.5 . . ?
C63 C67 H67A 109.5 . . ?
C63 C67 H67B 109.5 . . ?
C63 C67 H67C 109.5 . . ?
H67A C67 H67B 109.5 . . ?
H67A C67 H67C 109.5 . . ?
H67B C67 H67C 109.5 . . ?
C65 C68 H68A 109.5 . . ?
C65 C68 H68B 109.5 . . ?
C65 C68 H68C 109.5 . . ?
H68A C68 H68B 109.5 . . ?
H68A C68 H68C 109.5 . . ?
H68B C68 H68C 109.5 . . ?
Ga1 C69 H69A 111.4 . . ?
Ga1 C69 H69B 111.4 . . ?
H69A C69 H69B 109.2 . . ?
C70 C69 Ga1 102.1(3) . . ?
C70 C69 H69A 111.4 . . ?
C70 C69 H69B 111.4 . . ?
Ga2 C70 H70A 111.5 . . ?
Ga2 C70 H70B 111.5 . . ?
C69 C70 Ga2 101.4(3) . . ?
C69 C70 H70A 111.5 . . ?
C69 C70 H70B 111.5 . . ?
H70A C70 H70B 109.3 . . ?

loop_
_geom_bond_atom_site_label_1
_geom_bond_atom_site_label_2
_geom_bond_distance
_geom_bond_site_symmetry_2
_geom_bond_publ_flag
Ga1 Ga2 2.5010(7) . ?
Ga1 P1 2.4783(14) . ?
Ga1 N1 1.993(4) . ?
Ga1 C69 2.021(5) . ?
Ga2 P2 2.4735(15) . ?
Ga2 N2 1.987(4) . ?
Ga2 C70 2.033(5) . ?
P1 C7 1.749(5) . ?
P1 C8 1.825(5) . ?
P1 C17 1.833(5) . ?
P2 C41 1.752(5) . ?
P2 C42 1.822(5) . ?
P2 C51 1.832(5) . ?
N1 C1 1.355(7) . ?
N1 C26 1.415(7) . ?
N2 C35 1.329(8) . ?
N2 C60 1.431(7) . ?
C1 C2 1.530(6) . ?
C1 C7 1.382(8) . ?
C2 H2 1.0000 . ?
C2 C3 1.564(7) . ?
C2 C6 1.535(8) . ?
C3 H3A 0.9900 . ?
C3 H3B 0.9900 . ?
C3 C4 1.548(8) . ?
C4 H4A 0.9900 . ?
C4 H4B 0.9900 . ?
C4 C5 1.570(7) . ?
C5 H5 1.0000 . ?
C5 C6 1.535(8) . ?
C5 C7 1.523(7) . ?
C6 H6A 0.9900 . ?
C6 H6B 0.9900 . ?
C8 C9 1.411(7) . ?
C8 C13 1.426(6) . ?
C9 C10 1.396(8) . ?
C9 C14 1.511(7) . ?
C10 H10 0.9500 . ?
C10 C11 1.397(8) . ?
C11 C12 1.398(8) . ?
C11 C15 1.509(8) . ?
C12 H12 0.9500 . ?
C12 C13 1.386(7) . ?
C13 C16 1.504(7) . ?
C14 H14A 0.9800 . ?
C14 H14B 0.9800 . ?
C14 H14C 0.9800 . ?
C15 H15A 0.9800 . ?
C15 H15B 0.9800 . ?
C15 H15C 0.9800 . ?
C16 H16A 0.9800 . ?
C16 H16B 0.9800 . ?
C16 H16C 0.9800 . ?
C17 C18 1.425(7) . ?
C17 C22 1.408(7) . ?
C18 C19 1.400(7) . ?
C18 C23 1.508(7) . ?
C19 H19 0.9500 . ?
C19 C20 1.400(8) . ?
C20 C21 1.387(9) . ?
C20 C24 1.517(8) . ?
C21 H21 0.9500 . ?
C21 C22 1.400(8) . ?
C22 C25 1.506(8) . ?
C23 H23A 0.9800 . ?
C23 H23B 0.9800 . ?
C23 H23C 0.9800 . ?
C24 H24A 0.9800 . ?
C24 H24B 0.9800 . ?
C24 H24C 0.9800 . ?
C25 H25A 0.9800 . ?
C25 H25B 0.9800 . ?
C25 H25C 0.9800 . ?
C26 C27 1.421(7) . ?
C26 C31 1.407(7) . ?
C27 C28 1.380(8) . ?
C27 C32 1.497(7) . ?
C28 H28 0.9500 . ?
C28 C29 1.386(8) . ?
C29 C30 1.408(8) . ?
C29 C33 1.513(8) . ?
C30 H30 0.9500 . ?
C30 C31 1.388(7) . ?
C31 C34 1.521(7) . ?
C32 H32A 0.9800 . ?
C32 H32B 0.9800 . ?
C32 H32C 0.9800 . ?
C33 H33A 0.9800 . ?
C33 H33B 0.9800 . ?
C33 H33C 0.9800 . ?
C34 H34A 0.9800 . ?
C34 H34B 0.9800 . ?
C34 H34C 0.9800 . ?
C35 C36 1.536(6) . ?
C35 C41 1.381(9) . ?
C36 H36 1.0000 . ?
C36 C37 1.546(7) . ?
C36 C40 1.539(8) . ?
C37 H37A 0.9900 . ?
C37 H37B 0.9900 . ?
C37 C38 1.565(7) . ?
C38 H38A 0.9900 . ?
C38 H38B 0.9900 . ?
C38 C39 1.544(7) . ?
C39 H39 1.0000 . ?
C39 C40 1.550(8) . ?
C39 C41 1.528(7) . ?
C40 H40A 0.9900 . ?
C40 H40B 0.9900 . ?
C42 C43 1.422(7) . ?
C42 C47 1.412(7) . ?
C43 C44 1.398(7) . ?
C43 C48 1.512(7) . ?
C44 H44 0.9500 . ?
C44 C45 1.396(8) . ?
C45 C46 1.390(8) . ?
C45 C49 1.498(7) . ?
C46 H46 0.9500 . ?
C46 C47 1.399(7) . ?
C47 C50 1.517(7) . ?
C48 H48A 0.9800 . ?
C48 H48B 0.9800 . ?
C48 H48C 0.9800 . ?
C49 H49A 0.9800 . ?
C49 H49B 0.9800 . ?
C49 H49C 0.9800 . ?
C50 H50A 0.9800 . ?
C50 H50B 0.9800 . ?
C50 H50C 0.9800 . ?
C51 C52 1.414(7) . ?
C51 C56 1.422(7) . ?
C52 C53 1.390(7) . ?
C52 C57 1.516(7) . ?
C53 H53 0.9500 . ?
C53 C54 1.393(8) . ?
C54 C55 1.399(8) . ?
C54 C58 1.489(8) . ?
C55 H55 0.9500 . ?
C55 C56 1.394(8) . ?
C56 C59 1.514(8) . ?
C57 H57A 0.9800 . ?
C57 H57B 0.9800 . ?
C57 H57C 0.9800 . ?
C58 H58A 0.9800 . ?
C58 H58B 0.9800 . ?
C58 H58C 0.9800 . ?
C59 H59A 0.9800 . ?
C59 H59B 0.9800 . ?
C59 H59C 0.9800 . ?
C60 C61 1.386(7) . ?
C60 C65 1.414(7) . ?
C61 C62 1.409(7) . ?
C61 C66 1.518(7) . ?
C62 H62 0.9500 . ?
C62 C63 1.383(8) . ?
C63 C64 1.396(8) . ?
C63 C67 1.514(8) . ?
C64 H64 0.9500 . ?
C64 C65 1.398(7) . ?
C65 C68 1.506(7) . ?
C66 H66A 0.9800 . ?
C66 H66B 0.9800 . ?
C66 H66C 0.9800 . ?
C67 H67A 0.9800 . ?
C67 H67B 0.9800 . ?
C67 H67C 0.9800 . ?
C68 H68A 0.9800 . ?
C68 H68B 0.9800 . ?
C68 H68C 0.9800 . ?
C69 H69A 0.9900 . ?
C69 H69B 0.9900 . ?
C69 C70 1.556(6) . ?
C70 H70A 0.9900 . ?
C70 H70B 0.9900 . ?

loop_
_geom_torsion_atom_site_label_1
_geom_torsion_atom_site_label_2
_geom_torsion_atom_site_label_3
_geom_torsion_atom_site_label_4
_geom_torsion
_geom_torsion_site_symmetry_1
_geom_torsion_site_symmetry_2
_geom_torsion_site_symmetry_3
_geom_torsion_site_symmetry_4
_geom_torsion_publ_flag
Ga1 P1 C7 C1 -12.5(4) . . . . ?
Ga1 P1 C7 C5 -171.1(5) . . . . ?
Ga1 P1 C8 C9 -101.0(4) . . . . ?
Ga1 P1 C8 C13 78.0(4) . . . . ?
Ga1 P1 C17 C18 -161.0(3) . . . . ?
Ga1 P1 C17 C22 22.4(5) . . . . ?
Ga1 N1 C1 C2 -179.3(4) . . . . ?
Ga1 N1 C1 C7 9.9(6) . . . . ?
Ga1 N1 C26 C27 -87.4(5) . . . . ?
Ga1 N1 C26 C31 91.5(5) . . . . ?
Ga1 C69 C70 Ga2 -22.5(3) . . . . ?
Ga2 P2 C41 C35 -12.4(4) . . . . ?
Ga2 P2 C41 C39 -171.2(5) . . . . ?
Ga2 P2 C42 C43 -96.3(4) . . . . ?
Ga2 P2 C42 C47 80.6(4) . . . . ?
Ga2 P2 C51 C52 -162.1(3) . . . . ?
Ga2 P2 C51 C56 22.1(5) . . . . ?
Ga2 N2 C35 C36 -179.9(4) . . . . ?
Ga2 N2 C35 C41 10.4(6) . . . . ?
Ga2 N2 C60 C61 -87.0(5) . . . . ?
Ga2 N2 C60 C65 91.5(5) . . . . ?
P1 C8 C9 C10 -175.2(4) . . . . ?
P1 C8 C9 C14 4.1(8) . . . . ?
P1 C8 C13 C12 175.8(4) . . . . ?
P1 C8 C13 C16 -4.2(6) . . . . ?
P1 C17 C18 C19 -180.0(3) . . . . ?
P1 C17 C18 C23 -2.5(7) . . . . ?
P1 C17 C22 C21 179.9(4) . . . . ?
P1 C17 C22 C25 2.0(6) . . . . ?
P2 C42 C43 C44 -178.1(4) . . . . ?
P2 C42 C43 C48 0.9(8) . . . . ?
P2 C42 C47 C46 178.6(4) . . . . ?
P2 C42 C47 C50 0.2(6) . . . . ?
P2 C51 C52 C53 -179.2(4) . . . . ?
P2 C51 C52 C57 -1.7(7) . . . . ?
P2 C51 C56 C55 179.7(4) . . . . ?
P2 C51 C56 C59 2.1(6) . . . . ?
N1 C1 C2 C3 -99.2(5) . . . . ?
N1 C1 C2 C6 156.8(5) . . . . ?
N1 C1 C7 P1 4.5(7) . . . . ?
N1 C1 C7 C5 168.6(4) . . . . ?
N1 C26 C27 C28 177.7(4) . . . . ?
N1 C26 C27 C32 -2.3(7) . . . . ?
N1 C26 C31 C30 -178.0(4) . . . . ?
N1 C26 C31 C34 0.7(7) . . . . ?
N2 C35 C36 C37 -98.3(5) . . . . ?
N2 C35 C36 C40 156.5(5) . . . . ?
N2 C35 C41 P2 4.3(7) . . . . ?
N2 C35 C41 C39 168.4(4) . . . . ?
N2 C60 C61 C62 178.6(4) . . . . ?
N2 C60 C61 C66 -1.7(7) . . . . ?
N2 C60 C65 C64 -179.1(4) . . . . ?
N2 C60 C65 C68 0.5(7) . . . . ?
C1 N1 C26 C27 116.0(5) . . . . ?
C1 N1 C26 C31 -65.2(6) . . . . ?
C1 C2 C3 C4 -69.1(5) . . . . ?
C1 C2 C6 C5 50.8(5) . . . . ?
C2 C1 C7 P1 -167.6(4) . . . . ?
C2 C1 C7 C5 -3.5(5) . . . . ?
C2 C3 C4 C5 1.3(5) . . . . ?
C3 C2 C6 C5 -56.5(4) . . . . ?
C3 C4 C5 C6 -36.5(5) . . . . ?
C3 C4 C5 C7 66.3(5) . . . . ?
C4 C5 C6 C2 57.1(5) . . . . ?
C4 C5 C7 P1 92.9(6) . . . . ?
C4 C5 C7 C1 -67.2(5) . . . . ?
C6 C2 C3 C4 34.4(5) . . . . ?
C6 C5 C7 P1 -163.5(5) . . . . ?
C6 C5 C7 C1 36.4(5) . . . . ?
C7 P1 C8 C9 1.5(6) . . . . ?
C7 P1 C8 C13 -179.5(4) . . . . ?
C7 P1 C17 C18 90.5(4) . . . . ?
C7 P1 C17 C22 -86.0(4) . . . . ?
C7 C1 C2 C3 73.2(5) . . . . ?
C7 C1 C2 C6 -30.8(5) . . . . ?
C7 C5 C6 C2 -52.6(5) . . . . ?
C8 P1 C7 C1 -121.5(4) . . . . ?
C8 P1 C7 C5 79.9(6) . . . . ?
C8 P1 C17 C18 -34.7(4) . . . . ?
C8 P1 C17 C22 148.8(4) . . . . ?
C8 C9 C10 C11 -3.1(8) . . . . ?
C9 C8 C13 C12 -5.2(7) . . . . ?
C9 C8 C13 C16 174.9(5) . . . . ?
C9 C10 C11 C12 -0.5(8) . . . . ?
C9 C10 C11 C15 179.6(5) . . . . ?
C10 C11 C12 C13 1.3(8) . . . . ?
C11 C12 C13 C8 1.6(8) . . . . ?
C11 C12 C13 C16 -178.4(5) . . . . ?
C13 C8 C9 C10 5.9(8) . . . . ?
C13 C8 C9 C14 -174.9(5) . . . . ?
C14 C9 C10 C11 177.6(5) . . . . ?
C15 C11 C12 C13 -178.9(5) . . . . ?
C17 P1 C7 C1 120.4(4) . . . . ?
C17 P1 C7 C5 -38.2(6) . . . . ?
C17 P1 C8 C9 119.0(5) . . . . ?
C17 P1 C8 C13 -62.0(4) . . . . ?
C17 C18 C19 C20 1.4(7) . . . . ?
C18 C17 C22 C21 3.3(7) . . . . ?
C18 C17 C22 C25 -174.7(4) . . . . ?
C18 C19 C20 C21 0.9(8) . . . . ?
C18 C19 C20 C24 177.7(5) . . . . ?
C19 C20 C21 C22 -1.2(7) . . . . ?
C20 C21 C22 C17 -0.9(7) . . . . ?
C20 C21 C22 C25 177.1(4) . . . . ?
C22 C17 C18 C19 -3.5(7) . . . . ?
C22 C17 C18 C23 174.0(5) . . . . ?
C23 C18 C19 C20 -176.3(5) . . . . ?
C24 C20 C21 C22 -177.9(5) . . . . ?
C26 N1 C1 C2 -21.0(7) . . . . ?
C26 N1 C1 C7 168.2(5) . . . . ?
C26 C27 C28 C29 0.7(8) . . . . ?
C27 C26 C31 C30 0.9(7) . . . . ?
C27 C26 C31 C34 179.5(4) . . . . ?
C27 C28 C29 C30 0.0(8) . . . . ?
C27 C28 C29 C33 -179.6(5) . . . . ?
C28 C29 C30 C31 -0.3(7) . . . . ?
C29 C30 C31 C26 -0.1(7) . . . . ?
C29 C30 C31 C34 -178.8(5) . . . . ?
C31 C26 C27 C28 -1.1(7) . . . . ?
C31 C26 C27 C32 178.9(4) . . . . ?
C32 C27 C28 C29 -179.3(5) . . . . ?
C33 C29 C30 C31 179.3(5) . . . . ?
C35 N2 C60 C61 115.8(5) . . . . ?
C35 N2 C60 C65 -65.8(6) . . . . ?
C35 C36 C37 C38 -69.8(5) . . . . ?
C35 C36 C40 C39 51.1(5) . . . . ?
C36 C35 C41 P2 -167.1(3) . . . . ?
C36 C35 C41 C39 -3.0(5) . . . . ?
C36 C37 C38 C39 1.4(5) . . . . ?
C37 C36 C40 C39 -57.7(4) . . . . ?
C37 C38 C39 C40 -37.9(5) . . . . ?
C37 C38 C39 C41 66.8(5) . . . . ?
C38 C39 C40 C36 58.8(5) . . . . ?
C38 C39 C41 P2 91.9(6) . . . . ?
C38 C39 C41 C35 -68.4(5) . . . . ?
C40 C36 C37 C38 35.9(5) . . . . ?
C40 C39 C41 P2 -163.1(5) . . . . ?
C40 C39 C41 C35 36.6(5) . . . . ?
C41 P2 C42 C43 4.5(6) . . . . ?
C41 P2 C42 C47 -178.6(4) . . . . ?
C41 P2 C51 C52 88.5(4) . . . . ?
C41 P2 C51 C56 -87.3(4) . . . . ?
C41 C35 C36 C37 73.3(5) . . . . ?
C41 C35 C36 C40 -32.0(5) . . . . ?
C41 C39 C40 C36 -52.3(5) . . . . ?
C42 P2 C41 C35 -119.3(4) . . . . ?
C42 P2 C41 C39 81.9(6) . . . . ?
C42 P2 C51 C52 -37.2(4) . . . . ?
C42 P2 C51 C56 147.0(4) . . . . ?
C42 C43 C44 C45 -2.6(8) . . . . ?
C43 C42 C47 C46 -4.2(7) . . . . ?
C43 C42 C47 C50 177.3(5) . . . . ?
C43 C44 C45 C46 -0.7(8) . . . . ?
C43 C44 C45 C49 -179.2(5) . . . . ?
C44 C45 C46 C47 1.6(8) . . . . ?
C45 C46 C47 C42 0.9(8) . . . . ?
C45 C46 C47 C50 179.4(5) . . . . ?
C47 C42 C43 C44 5.1(7) . . . . ?
C47 C42 C43 C48 -176.0(5) . . . . ?
C48 C43 C44 C45 178.3(5) . . . . ?
C49 C45 C46 C47 -179.9(5) . . . . ?
C51 P2 C41 C35 123.2(4) . . . . ?
C51 P2 C41 C39 -35.6(6) . . . . ?
C51 P2 C42 C43 122.3(5) . . . . ?
C51 P2 C42 C47 -60.7(4) . . . . ?
C51 C52 C53 C54 0.7(8) . . . . ?
C52 C51 C56 C55 3.7(7) . . . . ?
C52 C51 C56 C59 -173.9(4) . . . . ?
C52 C53 C54 C55 1.7(8) . . . . ?
C52 C53 C54 C58 179.9(5) . . . . ?
C53 C54 C55 C56 -1.4(7) . . . . ?
C54 C55 C56 C51 -1.3(7) . . . . ?
C54 C55 C56 C59 176.3(4) . . . . ?
C56 C51 C52 C53 -3.4(7) . . . . ?
C56 C51 C52 C57 174.1(5) . . . . ?
C57 C52 C53 C54 -177.0(5) . . . . ?
C58 C54 C55 C56 -179.5(5) . . . . ?
C60 N2 C35 C36 -20.9(7) . . . . ?
C60 N2 C35 C41 169.4(5) . . . . ?
C60 C61 C62 C63 -0.1(7) . . . . ?
C61 C60 C65 C64 -0.6(7) . . . . ?
C61 C60 C65 C68 179.0(5) . . . . ?
C61 C62 C63 C64 0.7(8) . . . . ?
C61 C62 C63 C67 -179.4(5) . . . . ?
C62 C63 C64 C65 -1.2(8) . . . . ?
C63 C64 C65 C60 1.1(7) . . . . ?
C63 C64 C65 C68 -178.5(5) . . . . ?
C65 C60 C61 C62 0.1(7) . . . . ?
C65 C60 C61 C66 179.8(4) . . . . ?
C66 C61 C62 C63 -179.9(5) . . . . ?
C67 C63 C64 C65 178.9(5) . . . . ?

loop_
_twin_individual_id
_twin_individual_mass_fraction_refined
1 0.50(3)
2 0.50(3)
